data_4313684
loop_
_publ_author_name
'Changneng Chen'
'Deguang Huang'
'Xiaofeng Zhang'
'Feng Chen'
'Hongping Zhu'
'Qiutian Liu'
'Cunxi Zhang'
'Daizheng Liao'
'Licun Li'
'Licheng Sun'

_publ_section_title
;
 Aggregate Manganese Schiff Base Moieties by Terephthalate or Acetate:
 Dinuclear Manganese and Trinuclear Mixed Metal Mn2/Na Complexes
;
_journal_name_full 'Inorganic Chemistry'
_journal_page_first 3540
_journal_page_last 3548
_journal_paper_doi 10.1021/ic025944z
_journal_volume 42
_journal_year 2003
_chemical_compound_source 'see text'
_chemical_formula_moiety 'C42 H48 Mn2 N4 O14'
_chemical_formula_sum 'C42 H48 Mn2 N4 O14'
_chemical_formula_weight 942.72
_space_group_IT_number 14
_symmetry_cell_setting monoclinic
_symmetry_space_group_name_Hall '-P 2ybc'
_symmetry_space_group_name_H-M 'P 1 21/c 1'
_atom_sites_solution_hydrogens geom
_atom_sites_solution_primary direct
_atom_sites_solution_secondary difmap
_audit_creation_method SHELXL-97
_cell_angle_alpha 90.00
_cell_angle_beta 95.5190(10)
_cell_angle_gamma 90.00
_cell_formula_units_Z 2
_cell_length_a 7.5982(5)
_cell_length_b 12.5587(9)
_cell_length_c 22.5905(16)
_cell_measurement_reflns_used 3545
_cell_measurement_temperature 293(2)
_cell_measurement_theta_max 25.06
_cell_measurement_theta_min 1.81
_cell_volume 2145.7(3)
_computing_cell_refinement 'Siemens  SMART & SAINT'
_computing_data_collection 'Siemens  SMART'
_computing_data_reduction 'Siemens  XPREP SHELXTL'
_computing_molecular_graphics 'Bruker SHELXTL'
_computing_publication_material 'Bruker SHELXTL'
_computing_structure_refinement 'Siemens  SHELXTL'
_computing_structure_solution 'Siemens  SHELXTL'
_diffrn_ambient_temperature 293(2)
_diffrn_measured_fraction_theta_full 0.994
_diffrn_measured_fraction_theta_max 0.994
_diffrn_measurement_device_type 'CCD area detector'
_diffrn_measurement_method 'phi and omega scans'
_diffrn_radiation_monochromator graphite
_diffrn_radiation_source 'fine-focus sealed tube'
_diffrn_radiation_type MoK\a
_diffrn_radiation_wavelength 0.71073
_diffrn_reflns_av_R_equivalents 0.0386
_diffrn_reflns_av_sigmaI/netI 0.0671
_diffrn_reflns_limit_h_max 6
_diffrn_reflns_limit_h_min -9
_diffrn_reflns_limit_k_max 10
_diffrn_reflns_limit_k_min -14
_diffrn_reflns_limit_l_max 26
_diffrn_reflns_limit_l_min -23
_diffrn_reflns_number 7625
_diffrn_reflns_theta_full 25.06
_diffrn_reflns_theta_max 25.06
_diffrn_reflns_theta_min 1.81
_diffrn_standards_decay_% none
_diffrn_standards_interval_count none
_diffrn_standards_interval_time none
_diffrn_standards_number none
_exptl_absorpt_coefficient_mu 0.661
_exptl_absorpt_correction_T_max 1.0000
_exptl_absorpt_correction_T_min .7270
_exptl_absorpt_correction_type empirical
_exptl_absorpt_process_details 'SADABS (Sheldrick, 1996)'
_exptl_crystal_colour black
_exptl_crystal_density_diffrn 1.459
_exptl_crystal_density_method 'not measured'
_exptl_crystal_description prism
_exptl_crystal_F_000 980
_exptl_crystal_size_max .44
_exptl_crystal_size_mid .35
_exptl_crystal_size_min .21
_refine_diff_density_max 0.726
_refine_diff_density_min -0.298
_refine_diff_density_rms 0.073
_refine_ls_extinction_expression none
_refine_ls_extinction_method none
_refine_ls_goodness_of_fit_ref 1.089
_refine_ls_hydrogen_treatment mixed
_refine_ls_matrix_type full
_refine_ls_number_parameters 300
_refine_ls_number_reflns 3780
_refine_ls_number_restraints 0
_refine_ls_restrained_S_all 1.089
_refine_ls_R_factor_gt 0.0592
_refine_ls_shift/su_max 0.000
_refine_ls_shift/su_mean 0.000
_refine_ls_structure_factor_coef Fsqd
_refine_ls_weighting_details 'calc w=1/[\ s^2^(Fo^2^)+(0.1000P)^2^+0.0000P] where P=(Fo^2^+2Fc^2^)/3'
_refine_ls_weighting_scheme calc
_refine_ls_wR_factor_gt 0.1542
_refine_ls_wR_factor_ref 0.1805
_reflns_number_gt 2631
_reflns_number_total 3780
_reflns_threshold_expression >2sigma(I)
_cod_data_source_file ic025944zsi20030410_105635_2.cif
_cod_data_source_block H203-1(Complex2)
_cod_depositor_comments
;
The following automatic conversions were performed:

'_symmetry_cell_setting' value 'Monoclinic' changed to 'monoclinic'
according to the built-in table from CIF Core dictionary named
'cif_core.dic' version 2.4.1 from 2010-06-29.

Automatic conversion script
Id: cif_fix_values 1646 2011-03-28 12:23:43Z adriana 
;
_cod_database_code 4313684
_refine_ls_r_factor_ref 0.0965

loop_
_symmetry_equiv_pos_as_xyz
'x, y, z'
'-x, y+1/2, -z+1/2'
'-x, -y, -z'
'x, -y-1/2, z-1/2'

loop_
_atom_site_label
_atom_site_type_symbol
_atom_site_fract_x
_atom_site_fract_y
_atom_site_fract_z
_atom_site_U_iso_or_equiv
_atom_site_adp_type
_atom_site_occupancy
_atom_site_symmetry_multiplicity
_atom_site_calc_flag
_atom_site_refinement_flags
_atom_site_disorder_assembly
_atom_site_disorder_group
Mn Mn 0.38931(8) 0.08553(5) 0.30365(3) 0.0324(2) Uani 1 1 d . . .
O1 O 0.3933(4) 0.2204(2) 0.33944(14) 0.0410(8) Uani 1 1 d . . .
O2 O 0.2523(4) 0.1334(2) 0.23481(13) 0.0384(7) Uani 1 1 d . . .
N1 N 0.5543(4) 0.0285(3) 0.36927(16) 0.0355(9) Uani 1 1 d . . .
N2 N 0.4136(4) -0.0589(3) 0.27075(16) 0.0333(8) Uani 1 1 d . . .
C11 C 0.4203(6) 0.2399(4) 0.3971(2) 0.0408(11) Uani 1 1 d . . .
C12 C 0.3556(7) 0.3375(4) 0.4179(2) 0.0547(14) Uani 1 1 d . . .
H12A H 0.2915 0.3833 0.3917 0.066 Uiso 1 1 calc R . .
C13 C 0.3880(8) 0.3644(5) 0.4772(3) 0.0711(17) Uani 1 1 d . . .
H13A H 0.3460 0.4288 0.4906 0.085 Uiso 1 1 calc R . .
C14 C 0.4826(8) 0.2967(6) 0.5172(3) 0.0782(19) Uani 1 1 d . . .
H14A H 0.5010 0.3152 0.5572 0.094 Uiso 1 1 calc R . .
C15 C 0.5483(7) 0.2036(5) 0.4981(2) 0.0636(16) Uani 1 1 d . . .
H15A H 0.6148 0.1599 0.5249 0.076 Uiso 1 1 calc R . .
C16 C 0.5172(6) 0.1725(4) 0.4382(2) 0.0452(12) Uani 1 1 d . . .
C17 C 0.5882(6) 0.0724(4) 0.4211(2) 0.0435(11) Uani 1 1 d . . .
H17A H 0.6639 0.0364 0.4491 0.052 Uiso 1 1 calc R . .
C18 C 0.6401(6) -0.0726(4) 0.3535(2) 0.0474(12) Uani 1 1 d . . .
H18A H 0.6768 -0.1132 0.3891 0.057 Uiso 1 1 calc R . .
H18B H 0.7435 -0.0579 0.3327 0.057 Uiso 1 1 calc R . .
C19 C 0.5056(6) -0.1341(4) 0.3139(2) 0.0410(11) Uani 1 1 d . . .
H19A H 0.5635 -0.1894 0.2930 0.049 Uiso 1 1 calc R . .
H19B H 0.4210 -0.1674 0.3376 0.049 Uiso 1 1 calc R . .
C20 C 0.3574(6) -0.0894(4) 0.2182(2) 0.0379(10) Uani 1 1 d . . .
H20A H 0.3831 -0.1588 0.2075 0.045 Uiso 1 1 calc R . .
C21 C 0.2578(6) -0.0248(4) 0.17442(19) 0.0371(10) Uani 1 1 d . . .
C22 C 0.2040(7) -0.0718(4) 0.1188(2) 0.0489(12) Uani 1 1 d . . .
H22A H 0.2388 -0.1412 0.1116 0.059 Uiso 1 1 calc R . .
C23 C 0.1031(8) -0.0188(4) 0.0757(2) 0.0656(16) Uani 1 1 d . . .
H23A H 0.0657 -0.0520 0.0399 0.079 Uiso 1 1 calc R . .
C24 C 0.0566(8) 0.0859(5) 0.0859(2) 0.0640(16) Uani 1 1 d . . .
H24A H -0.0123 0.1228 0.0564 0.077 Uiso 1 1 calc R . .
C25 C 0.1099(6) 0.1358(4) 0.1381(2) 0.0439(11) Uani 1 1 d . . .
H25A H 0.0803 0.2068 0.1433 0.053 Uiso 1 1 calc R . .
C26 C 0.2086(5) 0.0815(3) 0.18417(19) 0.0340(10) Uani 1 1 d . . .
O3 O 0.6388(6) 0.1287(4) 0.2594(2) 0.0531(11) Uani 1 1 d . . .
C3 C 0.7018(8) 0.0967(5) 0.2054(3) 0.0729(18) Uani 1 1 d . . .
H3A H 0.8135 0.1303 0.2013 0.109 Uiso 1 1 calc R . .
H3B H 0.6184 0.1172 0.1727 0.109 Uiso 1 1 calc R . .
H3C H 0.7165 0.0208 0.2053 0.109 Uiso 1 1 calc R . .
O4 O 0.1674(4) 0.0455(2) 0.35510(13) 0.0400(8) Uani 1 1 d . . .
O5 O 0.1159(5) -0.1289(3) 0.36339(15) 0.0540(9) Uani 1 1 d . . .
C4 C 0.1185(5) -0.0373(4) 0.38266(19) 0.0341(10) Uani 1 1 d . . .
C5 C 0.0578(5) -0.0177(3) 0.44332(18) 0.0324(10) Uani 1 1 d . . .
C6 C 0.0647(5) 0.0861(3) 0.46877(19) 0.0349(10) Uani 1 1 d . . .
C7 C -0.0077(5) -0.1024(4) 0.47490(19) 0.0352(10) Uani 1 1 d . . .
O6 O 0.0623(7) 0.3392(4) 0.25337(19) 0.0681(11) Uani 1 1 d . . .
O7 O -0.0900(5) 0.1999(4) 0.33165(19) 0.0595(10) Uani 1 1 d . . .
H3 H 0.700(5) 0.140(4) 0.2780(19) 0.008(14) Uiso 1 1 d . . .
H6A H -0.039(13) 0.357(8) 0.216(5) 0.18(4) Uiso 1 1 d . . .
H6B H 0.143(10) 0.289(6) 0.247(3) 0.11(3) Uiso 1 1 d . . .
H7A H -0.006(6) 0.155(4) 0.3368(19) 0.030(12) Uiso 1 1 d . . .
H7B H -0.041(6) 0.247(4) 0.308(2) 0.045(14) Uiso 1 1 d . . .

loop_
_atom_site_aniso_label
_atom_site_aniso_U_11
_atom_site_aniso_U_22
_atom_site_aniso_U_33
_atom_site_aniso_U_23
_atom_site_aniso_U_13
_atom_site_aniso_U_12
Mn 0.0370(4) 0.0290(4) 0.0317(4) 0.0002(3) 0.0070(3) 0.0028(3)
O1 0.0513(18) 0.0324(18) 0.0406(19) -0.0024(14) 0.0119(14) -0.0022(14)
O2 0.0511(18) 0.0313(16) 0.0330(17) -0.0009(14) 0.0042(14) 0.0113(14)
N1 0.0346(19) 0.031(2) 0.041(2) 0.0012(17) 0.0052(16) 0.0053(16)
N2 0.0316(19) 0.030(2) 0.040(2) 0.0038(16) 0.0084(16) 0.0055(15)
C11 0.034(2) 0.038(3) 0.052(3) -0.007(2) 0.011(2) -0.005(2)
C12 0.066(3) 0.044(3) 0.056(3) -0.009(3) 0.016(3) 0.005(3)
C13 0.081(4) 0.067(4) 0.066(4) -0.026(3) 0.007(3) 0.013(3)
C14 0.084(4) 0.099(5) 0.052(4) -0.033(4) 0.005(3) 0.008(4)
C15 0.069(4) 0.073(4) 0.047(3) -0.015(3) 0.000(3) 0.012(3)
C16 0.041(3) 0.054(3) 0.041(3) -0.012(2) 0.005(2) 0.000(2)
C17 0.034(2) 0.051(3) 0.045(3) 0.001(2) 0.001(2) 0.004(2)
C18 0.043(3) 0.047(3) 0.052(3) 0.001(2) 0.000(2) 0.014(2)
C19 0.043(3) 0.037(3) 0.044(3) 0.000(2) 0.006(2) 0.010(2)
C20 0.042(3) 0.030(2) 0.043(3) -0.005(2) 0.011(2) 0.000(2)
C21 0.044(3) 0.035(3) 0.033(2) 0.000(2) 0.011(2) 0.003(2)
C22 0.066(3) 0.037(3) 0.045(3) -0.008(2) 0.010(2) 0.003(2)
C23 0.107(5) 0.052(4) 0.036(3) -0.003(3) -0.006(3) 0.003(3)
C24 0.093(4) 0.057(4) 0.040(3) 0.006(3) -0.006(3) 0.016(3)
C25 0.059(3) 0.036(3) 0.037(3) 0.006(2) 0.008(2) 0.012(2)
C26 0.036(2) 0.034(2) 0.034(2) 0.000(2) 0.0112(18) -0.0017(19)
O3 0.042(2) 0.068(3) 0.052(3) 0.002(2) 0.014(2) -0.008(2)
C3 0.074(4) 0.074(4) 0.075(4) 0.000(3) 0.030(3) 0.000(3)
O4 0.0408(17) 0.0433(19) 0.0374(18) 0.0070(15) 0.0112(14) 0.0013(14)
O5 0.073(2) 0.045(2) 0.049(2) -0.0117(17) 0.0273(17) -0.0115(18)
C4 0.026(2) 0.041(3) 0.035(2) -0.001(2) 0.0031(18) -0.0009(19)
C5 0.027(2) 0.040(3) 0.030(2) 0.0011(19) 0.0045(17) -0.0018(18)
C6 0.033(2) 0.038(3) 0.034(2) 0.001(2) 0.0044(18) 0.0003(19)
C7 0.030(2) 0.041(3) 0.035(2) 0.003(2) 0.0047(18) -0.0038(19)
O6 0.083(3) 0.060(3) 0.064(3) 0.004(2) 0.018(2) 0.014(2)
O7 0.052(2) 0.055(2) 0.074(3) 0.010(2) 0.013(2) 0.014(2)

loop_
_atom_type_symbol
_atom_type_description
_atom_type_scat_dispersion_real
_atom_type_scat_dispersion_imag
_atom_type_scat_source
C C 0.0033 0.0016 'International Tables Vol C Tables  4.2.6.8 and 6.1.1.4'
H H 0.0000 0.0000 'International Tables Vol C Tables  4.2.6.8 and 6.1.1.4'
N N 0.0061 0.0033 'International Tables Vol C Tables  4.2.6.8 and 6.1.1.4'
O O 0.0106 0.0060 'International Tables Vol C Tables  4.2.6.8 and 6.1.1.4'
Mn Mn 0.3368 0.7283 'International Tables Vol C Tables  4.2.6.8 and 6.1.1.4'

loop_
_geom_angle_atom_site_label_1
_geom_angle_atom_site_label_2
_geom_angle_atom_site_label_3
_geom_angle
_geom_angle_site_symmetry_1
_geom_angle_site_symmetry_3
_geom_angle_publ_flag
O1 Mn O2 93.00(13) . . yes
O1 Mn N2 173.19(14) . . yes
O2 Mn N2 92.68(14) . . yes
O1 Mn N1 91.19(14) . . yes
O2 Mn N1 172.90(13) . . yes
N2 Mn N1 82.78(15) . . yes
O1 Mn O4 87.70(12) . . yes
O2 Mn O4 96.80(12) . . yes
N2 Mn O4 95.35(13) . . yes
N1 Mn O4 89.09(13) . . yes
O1 Mn O3 89.70(15) . . yes
O2 Mn O3 88.80(15) . . yes
N2 Mn O3 86.67(15) . . yes
N1 Mn O3 85.49(15) . . yes
O4 Mn O3 173.94(15) . . yes
C11 O1 Mn 125.9(3) . . ?
C26 O2 Mn 128.7(3) . . ?
C17 N1 C18 121.7(4) . . ?
C17 N1 Mn 125.4(3) . . ?
C18 N1 Mn 112.9(3) . . ?
C20 N2 C19 120.9(4) . . ?
C20 N2 Mn 126.0(3) . . ?
C19 N2 Mn 113.1(3) . . ?
O1 C11 C16 124.0(4) . . ?
O1 C11 C12 117.4(4) . . ?
C16 C11 C12 118.5(5) . . ?
C13 C12 C11 119.9(5) . . ?
C12 C13 C14 120.9(5) . . ?
C15 C14 C13 120.2(6) . . ?
C14 C15 C16 120.8(6) . . ?
C15 C16 C11 119.7(5) . . ?
C15 C16 C17 118.1(5) . . ?
C11 C16 C17 122.3(4) . . ?
N1 C17 C16 124.6(4) . . ?
N1 C18 C19 107.0(3) . . ?
N2 C19 C18 108.3(4) . . ?
N2 C20 C21 125.2(4) . . ?
C26 C21 C22 118.5(4) . . ?
C26 C21 C20 123.9(4) . . ?
C22 C21 C20 117.7(4) . . ?
C23 C22 C21 121.9(5) . . ?
C22 C23 C24 118.9(5) . . ?
C25 C24 C23 121.3(5) . . ?
C24 C25 C26 120.9(5) . . ?
O2 C26 C25 118.2(4) . . ?
O2 C26 C21 123.4(4) . . ?
C25 C26 C21 118.5(4) . . ?
C3 O3 Mn 132.3(4) . . ?
C4 O4 Mn 135.6(3) . . ?
O5 C4 O4 125.5(4) . . ?
O5 C4 C5 118.6(4) . . ?
O4 C4 C5 115.9(4) . . ?
C7 C5 C6 119.4(4) . . ?
C7 C5 C4 119.6(4) . . ?
C6 C5 C4 120.9(4) . . ?
C7 C6 C5 119.9(4) 3_556 . ?
C5 C7 C6 120.6(4) . 3_556 ?

loop_
_geom_bond_atom_site_label_1
_geom_bond_atom_site_label_2
_geom_bond_distance
_geom_bond_site_symmetry_2
_geom_bond_publ_flag
Mn O1 1.875(3) . yes
Mn O2 1.885(3) . yes
Mn N2 1.976(4) . yes
Mn N1 1.981(3) . yes
Mn O4 2.197(3) . yes
Mn O3 2.291(4) . yes
O1 C11 1.323(5) . ?
O2 C26 1.331(5) . ?
N1 C17 1.297(6) . ?
N1 C18 1.487(6) . ?
N2 C20 1.281(6) . ?
N2 C19 1.483(5) . ?
C11 C16 1.410(7) . ?
C11 C12 1.417(7) . ?
C12 C13 1.380(8) . ?
C13 C14 1.389(9) . ?
C14 C15 1.358(8) . ?
C15 C16 1.405(7) . ?
C16 C17 1.436(7) . ?
C18 C19 1.504(7) . ?
C20 C21 1.436(6) . ?
C21 C26 1.410(6) . ?
C21 C22 1.412(6) . ?
C22 C23 1.355(7) . ?
C23 C24 1.385(7) . ?
C24 C25 1.364(7) . ?
C25 C26 1.399(6) . ?
O3 C3 1.412(7) . ?
O4 C4 1.285(5) . ?
O5 C4 1.230(5) . ?
C4 C5 1.508(6) . ?
C5 C7 1.398(6) . ?
C5 C6 1.424(6) . ?
C6 C7 1.398(6) 3_556 ?
C7 C6 1.398(6) 3_556 ?
